data_1561073
loop_
_publ_author_name
'Yadav, Priyanka'
'Patel, Vatsa'
'Ballabh, Amar'

_publ_section_title
;
 Role of S&#x2026;O non-bonded interaction in controlling supramolecular
 assemblies in a new series of 2-aminobenzothiazole based organic salts/
 co-crystals
;
_journal_name_full 'Journal of Solid State Chemistry'
_journal_page_first 231
_journal_page_last 238
_journal_paper_doi 10.1016/j.jssc.2018.04.015
_journal_volume 263
_journal_year 2018
_chemical_formula_moiety 'C7 H7 N2 S, C3 H3 O4'
_chemical_formula_sum 'C10 H10 N2 O4 S'
_chemical_formula_weight 254.26
_space_group_crystal_system triclinic
_space_group_IT_number 2
_space_group_name_Hall '-P 1'
_space_group_name_H-M_alt 'P -1'
_atom_sites_solution_hydrogens mixed
_atom_sites_solution_primary iterative
_cell_angle_alpha 66.221(9)
_cell_angle_beta 79.094(9)
_cell_angle_gamma 71.888(8)
_cell_formula_units_Z 4
_cell_length_a 8.4826(8)
_cell_length_b 11.7551(9)
_cell_length_c 13.0494(14)
_cell_measurement_reflns_used 2091
_cell_measurement_temperature 293
_cell_measurement_theta_max 28.4840
_cell_measurement_theta_min 3.9280
_cell_volume 1128.7(2)
_computing_cell_refinement
;
CrysAlisPro, Agilent Technologies,
Version 1.171.36.28 (release 01-02-2013 CrysAlis171 .NET)
(compiled Feb  1 2013,16:14:44)
;
_computing_data_collection
;
CrysAlisPro, Agilent Technologies,
Version 1.171.36.28 (release 01-02-2013 CrysAlis171 .NET)
(compiled Feb  1 2013,16:14:44)
;
_computing_data_reduction
;
CrysAlisPro, Agilent Technologies,
Version 1.171.36.28 (release 01-02-2013 CrysAlis171 .NET)
(compiled Feb  1 2013,16:14:44)
;
_computing_molecular_graphics 'Olex2 (Dolomanov et al., 2009)'
_computing_publication_material 'Olex2 (Dolomanov et al., 2009)'
_computing_structure_refinement 'ShelXL (Sheldrick, 2015)'
_computing_structure_solution
;
Superflip (Palatinus & Chapuis, 2007;Palatinus & van der Lee, 2008;
Palatinus et al., 2012)
;
_diffrn_ambient_temperature 293
_diffrn_detector 'CCD plate'
_diffrn_detector_area_resol_mean 8.0851
_diffrn_detector_type Eos
_diffrn_measured_fraction_theta_full 0.998
_diffrn_measured_fraction_theta_max 0.996
_diffrn_measurement_details
;
#__ type_ start__ end____ width___ exp.time_
  1 omega  -50.00   41.00   1.0000    1.6500
omega____ theta____ kappa____ phi______ frames
    -       19.0451  -77.0000  -60.0000 91

#__ type_ start__ end____ width___ exp.time_
  2 omega   27.00   86.00   1.0000    1.6500
omega____ theta____ kappa____ phi______ frames
    -       19.0451   38.0000 -120.0000 59

#__ type_ start__ end____ width___ exp.time_
  3 omega   -3.00   61.00   1.0000    1.6500
omega____ theta____ kappa____ phi______ frames
    -       19.0451   57.0000   60.0000 64

#__ type_ start__ end____ width___ exp.time_
  4 omega   42.00   90.00   1.0000    1.6500
omega____ theta____ kappa____ phi______ frames
    -       19.0451   38.0000   90.0000 48

#__ type_ start__ end____ width___ exp.time_
  5 omega  -12.00   88.00   1.0000    1.6500
omega____ theta____ kappa____ phi______ frames
    -       19.0451   77.0000  150.0000 100

#__ type_ start__ end____ width___ exp.time_
  6 omega   -6.00   21.00   1.0000    1.6500
omega____ theta____ kappa____ phi______ frames
    -      -19.6701  -99.0000 -120.0000 27

#__ type_ start__ end____ width___ exp.time_
  7 omega  -15.00   10.00   1.0000    1.6500
omega____ theta____ kappa____ phi______ frames
    -      -19.6701  -99.0000 -150.0000 25
;
_diffrn_measurement_device 'four-circle diffractometer'
_diffrn_measurement_device_type 'Xcalibur, Eos, Gemini'
_diffrn_measurement_method '\w scans'
_diffrn_orient_matrix_UB_11 -0.0160905000
_diffrn_orient_matrix_UB_12 0.0677756000
_diffrn_orient_matrix_UB_13 -0.0278418000
_diffrn_orient_matrix_UB_21 -0.0121228000
_diffrn_orient_matrix_UB_22 -0.0055791000
_diffrn_orient_matrix_UB_23 -0.0499135000
_diffrn_orient_matrix_UB_31 -0.0858845000
_diffrn_orient_matrix_UB_32 0.0064059000
_diffrn_orient_matrix_UB_33 0.0167524000
_diffrn_radiation_collimation 0.8
_diffrn_radiation_monochromator graphite
_diffrn_radiation_probe x-ray
_diffrn_radiation_type MoK\a
_diffrn_radiation_wavelength 0.71073
_diffrn_radiation_xray_symbol Mo
_diffrn_reflns_av_R_equivalents 0.0360
_diffrn_reflns_av_unetI/netI 0.0636
_diffrn_reflns_Laue_measured_fraction_full 0.998
_diffrn_reflns_Laue_measured_fraction_max 0.996
_diffrn_reflns_limit_h_max 10
_diffrn_reflns_limit_h_min -8
_diffrn_reflns_limit_k_max 14
_diffrn_reflns_limit_k_min -14
_diffrn_reflns_limit_l_max 16
_diffrn_reflns_limit_l_min -14
_diffrn_reflns_number 8280
_diffrn_reflns_point_group_measured_fraction_full 0.998
_diffrn_reflns_point_group_measured_fraction_max 0.996
_diffrn_reflns_theta_full 26.000
_diffrn_reflns_theta_max 26.499
_diffrn_reflns_theta_min 3.159
_diffrn_source 'fine-focus sealed X-ray tube'
_diffrn_source_target Mo
_diffrn_source_type 'Enhance (Mo) X-ray source'
_exptl_absorpt_coefficient_mu 0.291
_exptl_absorpt_correction_T_max 1.00000
_exptl_absorpt_correction_T_min 0.39753
_exptl_absorpt_correction_type multi-scan
_exptl_absorpt_process_details
;
CrysAlisPro, Agilent Technologies,
Version 1.171.36.28 (release 01-02-2013 CrysAlis171 .NET)
(compiled Feb  1 2013,16:14:44)
Empirical absorption correction using spherical harmonics,
 implemented in SCALE3 ABSPACK scaling algorithm.
;
_exptl_crystal_colour 'clear white'
_exptl_crystal_colour_lustre clear
_exptl_crystal_colour_primary white
_exptl_crystal_density_diffrn 1.496
_exptl_crystal_description needle
_exptl_crystal_F_000 528
_exptl_crystal_size_max 0.28
_exptl_crystal_size_mid 0.23
_exptl_crystal_size_min 0.19
_refine_diff_density_max 0.286
_refine_diff_density_min -0.319
_refine_diff_density_rms 0.054
_refine_ls_extinction_coef .
_refine_ls_extinction_method none
_refine_ls_goodness_of_fit_ref 1.028
_refine_ls_hydrogen_treatment mixed
_refine_ls_matrix_type full
_refine_ls_number_parameters 339
_refine_ls_number_reflns 4663
_refine_ls_number_restraints 0
_refine_ls_restrained_S_all 1.028
_refine_ls_R_factor_all 0.0833
_refine_ls_R_factor_gt 0.0547
_refine_ls_shift/su_max 0.000
_refine_ls_shift/su_mean 0.000
_refine_ls_structure_factor_coef Fsqd
_refine_ls_weighting_details 'w=1/[\s^2^(Fo^2^)+(0.0612P)^2^] where P=(Fo^2^+2Fc^2^)/3'
_refine_ls_weighting_scheme calc
_refine_ls_wR_factor_gt 0.1219
_refine_ls_wR_factor_ref 0.1418
_reflns_Friedel_coverage 0.000
_reflns_Friedel_fraction_full .
_reflns_Friedel_fraction_max .
_reflns_number_gt 3216
_reflns_number_total 4663
_reflns_threshold_expression 'I > 2\s(I)'
_cod_data_source_file JSSC-2018-263-231.cif
_cod_data_source_block BTzA5
_cod_depositor_comments
;
The following automatic conversions were performed:

data item '_diffrn_radiation_probe' value 'X-ray' was changed to
'x-ray' in accordance with the built-in table derived from the CIF
Core dictionary named 'cif_core.dic' version 2.4.5 last updated on
2014-11-21.

Automatic conversion script
Id: cif_fix_values 8369 2020-08-20 11:38:08Z andrius 
;
_cod_database_code 1561073
_chemical_oxdiff_formula 'C H N O S'
_shelx_space_group_comment
;
The symmetry employed for this shelxl refinement is uniquely defined
by the following loop, which should always be used as a source of
symmetry information in preference to the above space-group names.
They are only intended as comments.
;
_reflns_odcompleteness_completeness 99.76
_reflns_odcompleteness_iscentric 1
_reflns_odcompleteness_theta 26.32
_olex2_refinement_description
;
1. Fixed Uiso
 At 1.2 times of:
  All C(H) groups, All C(H,H) groups
2.a Secondary CH2 refined with riding coordinates:
 C30(H30A,H30B), C23(H23A,H23B)
2.b Aromatic/amide H refined with riding coordinates:
 C4(H4), C7(H7), C17(H17), C5(H5), C6(H6), C14(H14), C15(H15), C16(H16)
;

loop_
_space_group_symop_operation_xyz
'x, y, z'
'-x, -y, -z'

loop_
_atom_site_label
_atom_site_type_symbol
_atom_site_fract_x
_atom_site_fract_y
_atom_site_fract_z
_atom_site_U_iso_or_equiv
_atom_site_adp_type
_atom_site_occupancy
_atom_site_site_symmetry_order
_atom_site_calc_flag
_atom_site_refinement_flags_posn
_atom_site_refinement_flags_adp
_atom_site_refinement_flags_occupancy
_atom_site_disorder_assembly
_atom_site_disorder_group
S9 S -0.06004(8) 0.07810(6) 0.33524(5) 0.0410(2) Uani 1 1 d . . . . .
S19 S 0.00818(9) 0.49385(6) 0.31508(6) 0.0488(2) Uani 1 1 d . . . . .
O26 O 0.6987(3) 0.3442(2) 0.2625(2) 0.0841(8) Uani 1 1 d . . . . .
O33 O 0.2993(2) 1.02692(17) 0.77864(16) 0.0581(6) Uani 1 1 d . . . . .
O21 O 0.2668(2) 0.59370(17) 0.43055(15) 0.0563(5) Uani 1 1 d . . . . .
O27 O 0.3974(2) 0.68799(16) 0.26934(15) 0.0536(5) Uani 1 1 d . . . . .
O32 O 0.4572(3) 1.11473(17) 0.62892(16) 0.0574(5) Uani 1 1 d . . . . .
O28 O 0.7419(2) 0.77195(18) 0.61884(17) 0.0637(6) Uani 1 1 d . . . . .
O34 O 0.6863(2) 0.9831(2) 0.54698(16) 0.0553(5) Uani 1 1 d . . . . .
O25 O 0.6338(3) 0.5541(2) 0.18244(18) 0.0699(7) Uani 1 1 d . . . . .
N2 N 0.1725(3) -0.0878(2) 0.27432(18) 0.0404(5) Uani 1 1 d . . . . .
N12 N -0.0998(3) 0.7402(2) 0.23655(18) 0.0420(5) Uani 1 1 d . . . . .
N10 N 0.0181(3) -0.1816(2) 0.4377(2) 0.0475(6) Uani 1 1 d . . . . .
N20 N -0.2446(3) 0.6388(2) 0.4025(2) 0.0573(7) Uani 1 1 d . . . . .
C24 C 0.6153(3) 0.4469(3) 0.2629(2) 0.0488(7) Uani 1 1 d . . . . .
C1 C 0.0493(3) -0.0795(2) 0.3547(2) 0.0365(6) Uani 1 1 d . . . . .
C31 C 0.4151(3) 1.0185(2) 0.7056(2) 0.0409(6) Uani 1 1 d . . . . .
C11 C -0.1275(3) 0.6362(2) 0.3217(2) 0.0428(6) Uani 1 1 d . . . . .
C8 C 0.0678(3) 0.1336(2) 0.2127(2) 0.0371(6) Uani 1 1 d . . . . .
C3 C 0.1854(3) 0.0306(2) 0.1933(2) 0.0390(6) Uani 1 1 d . . . . .
C30 C 0.5117(3) 0.8853(2) 0.7069(2) 0.0412(6) Uani 1 1 d . . . . .
H30A H 0.5535 0.8349 0.7806 0.049 Uiso 1 1 calc R . . . .
H30B H 0.4338 0.8449 0.6983 0.049 Uiso 1 1 calc R . . . .
C22 C 0.3743(3) 0.5903(2) 0.3513(2) 0.0369(6) Uani 1 1 d . . . . .
C29 C 0.6567(3) 0.8747(3) 0.6205(2) 0.0427(6) Uani 1 1 d . . . . .
C13 C 0.0337(3) 0.7133(2) 0.1615(2) 0.0403(6) Uani 1 1 d . . . . .
C23 C 0.4831(3) 0.4574(2) 0.3566(2) 0.0423(6) Uani 1 1 d . . . . .
H23A H 0.5379 0.4174 0.4261 0.051 Uiso 1 1 calc R . . . .
H23B H 0.4096 0.4061 0.3618 0.051 Uiso 1 1 calc R . . . .
C4 C 0.3002(3) 0.0505(3) 0.1004(2) 0.0525(8) Uani 1 1 d . . . . .
H4 H 0.3781 -0.0181 0.0863 0.063 Uiso 1 1 calc R . . . .
C7 C 0.0630(3) 0.2595(2) 0.1417(2) 0.0446(7) Uani 1 1 d . . . . .
H7 H -0.0150 0.3286 0.1553 0.054 Uiso 1 1 calc R . . . .
C18 C 0.1068(3) 0.5819(2) 0.1905(2) 0.0429(6) Uani 1 1 d . . . . .
C17 C 0.2395(4) 0.5376(3) 0.1237(2) 0.0578(8) Uani 1 1 d . . . . .
H17 H 0.2888 0.4499 0.1422 0.069 Uiso 1 1 calc R . . . .
C5 C 0.2937(4) 0.1761(3) 0.0302(2) 0.0568(8) Uani 1 1 d . . . . .
H5 H 0.3693 0.1919 -0.0323 0.068 Uiso 1 1 calc R . . . .
C6 C 0.1786(3) 0.2791(3) 0.0497(2) 0.0511(7) Uani 1 1 d . . . . .
H6 H 0.1785 0.3625 0.0007 0.061 Uiso 1 1 calc R . . . .
C14 C 0.0939(4) 0.8024(3) 0.0680(2) 0.0522(7) Uani 1 1 d . . . . .
H14 H 0.0467 0.8903 0.0498 0.063 Uiso 1 1 calc R . . . .
C15 C 0.2256(4) 0.7573(3) 0.0024(2) 0.0650(9) Uani 1 1 d . . . . .
H15 H 0.2679 0.8154 -0.0610 0.078 Uiso 1 1 calc R . . . .
C16 C 0.2959(4) 0.6264(3) 0.0297(3) 0.0699(10) Uani 1 1 d . . . . .
H16 H 0.3833 0.5982 -0.0167 0.084 Uiso 1 1 calc R . . . .
H10A H 0.090(4) -0.262(3) 0.445(2) 0.065(9) Uiso 1 1 d . . . . .
H10B H -0.060(4) -0.173(3) 0.489(2) 0.070(10) Uiso 1 1 d . . . . .
H12 H -0.166(4) 0.822(3) 0.229(2) 0.058(8) Uiso 1 1 d . . . . .
H20A H -0.264(4) 0.559(4) 0.463(3) 0.104(12) Uiso 1 1 d . . . . .
H2 H 0.243(4) -0.163(3) 0.276(2) 0.064(9) Uiso 1 1 d . . . . .
H20B H -0.312(4) 0.711(3) 0.401(2) 0.052(8) Uiso 1 1 d . . . . .
H34 H 0.613(4) 1.055(3) 0.562(3) 0.081(11) Uiso 1 1 d . . . . .
H25 H 0.571(6) 0.619(4) 0.200(4) 0.140(19) Uiso 1 1 d . . . . .

loop_
_atom_site_aniso_label
_atom_site_aniso_U_11
_atom_site_aniso_U_22
_atom_site_aniso_U_33
_atom_site_aniso_U_23
_atom_site_aniso_U_13
_atom_site_aniso_U_12
S9 0.0356(4) 0.0294(3) 0.0513(4) -0.0181(3) 0.0059(3) -0.0007(3)
S19 0.0460(4) 0.0248(3) 0.0639(5) -0.0142(3) -0.0010(3) 0.0019(3)
O26 0.0747(16) 0.0447(12) 0.1091(19) -0.0363(12) 0.0344(14) 0.0027(12)
O33 0.0565(13) 0.0339(10) 0.0649(13) -0.0188(9) 0.0136(10) 0.0039(9)
O21 0.0609(13) 0.0313(10) 0.0562(12) -0.0155(9) 0.0144(10) 0.0036(9)
O27 0.0565(12) 0.0273(9) 0.0583(12) -0.0120(9) 0.0094(10) 0.0011(9)
O32 0.0588(13) 0.0290(10) 0.0679(13) -0.0138(9) 0.0081(10) -0.0021(9)
O28 0.0526(13) 0.0465(12) 0.0806(15) -0.0337(11) 0.0088(11) 0.0082(10)
O34 0.0472(12) 0.0469(12) 0.0604(13) -0.0195(10) 0.0112(10) -0.0065(10)
O25 0.0656(15) 0.0479(13) 0.0656(14) -0.0111(11) 0.0274(11) -0.0059(12)
N2 0.0362(12) 0.0269(11) 0.0489(13) -0.0157(10) 0.0040(10) 0.0024(10)
N12 0.0444(13) 0.0243(11) 0.0451(13) -0.0111(10) 0.0005(10) 0.0028(10)
N10 0.0471(14) 0.0320(12) 0.0506(14) -0.0156(11) 0.0115(12) -0.0016(11)
N20 0.0578(16) 0.0279(12) 0.0626(16) -0.0107(12) 0.0148(13) 0.0013(12)
C24 0.0417(16) 0.0396(15) 0.0590(18) -0.0205(14) 0.0045(13) -0.0042(14)
C1 0.0340(13) 0.0299(13) 0.0450(14) -0.0187(11) -0.0017(11) -0.0017(11)
C31 0.0373(14) 0.0313(13) 0.0476(15) -0.0154(12) -0.0019(12) 0.0004(12)
C11 0.0439(15) 0.0270(13) 0.0486(16) -0.0123(12) -0.0035(13) 0.0004(12)
C8 0.0324(13) 0.0347(13) 0.0430(14) -0.0190(11) 0.0012(11) -0.0030(11)
C3 0.0378(14) 0.0306(13) 0.0452(15) -0.0158(11) -0.0008(11) -0.0031(11)
C30 0.0382(14) 0.0262(13) 0.0491(15) -0.0113(11) 0.0017(12) -0.0010(12)
C22 0.0404(14) 0.0290(13) 0.0394(14) -0.0148(11) -0.0027(11) -0.0037(12)
C29 0.0347(14) 0.0409(15) 0.0495(16) -0.0209(13) -0.0022(12) -0.0007(13)
C13 0.0398(14) 0.0342(13) 0.0431(15) -0.0173(12) -0.0073(12) 0.0020(12)
C23 0.0438(15) 0.0297(13) 0.0450(15) -0.0139(11) -0.0010(12) 0.0007(12)
C4 0.0470(17) 0.0395(15) 0.0578(18) -0.0204(13) 0.0131(14) -0.0004(14)
C7 0.0420(15) 0.0316(13) 0.0547(16) -0.0185(12) 0.0006(12) -0.0012(12)
C18 0.0415(15) 0.0336(13) 0.0496(16) -0.0184(12) -0.0074(12) 0.0020(12)
C17 0.0521(18) 0.0481(17) 0.068(2) -0.0327(16) -0.0008(15) 0.0064(15)
C5 0.0539(18) 0.0503(17) 0.0533(18) -0.0161(14) 0.0123(14) -0.0098(15)
C6 0.0547(18) 0.0393(15) 0.0510(17) -0.0132(13) 0.0039(14) -0.0102(14)
C14 0.0568(18) 0.0394(15) 0.0480(16) -0.0120(13) -0.0051(14) -0.0006(14)
C15 0.059(2) 0.068(2) 0.0505(18) -0.0133(16) 0.0084(15) -0.0115(18)
C16 0.056(2) 0.079(2) 0.060(2) -0.0319(18) 0.0115(16) 0.0019(19)

loop_
_atom_type_symbol
_atom_type_description
_atom_type_scat_dispersion_real
_atom_type_scat_dispersion_imag
_atom_type_scat_source
C C 0.0033 0.0016 'International Tables Vol C Tables 4.2.6.8 and 6.1.1.4'
H H 0.0000 0.0000 'International Tables Vol C Tables 4.2.6.8 and 6.1.1.4'
N N 0.0061 0.0033 'International Tables Vol C Tables 4.2.6.8 and 6.1.1.4'
O O 0.0106 0.0060 'International Tables Vol C Tables 4.2.6.8 and 6.1.1.4'
S S 0.1246 0.1234 'International Tables Vol C Tables 4.2.6.8 and 6.1.1.4'

loop_
_geom_angle_atom_site_label_1
_geom_angle_atom_site_label_2
_geom_angle_atom_site_label_3
_geom_angle
_geom_angle_site_symmetry_1
_geom_angle_site_symmetry_3
C1 S9 C8 90.23(11) . .
C11 S19 C18 89.97(12) . .
C1 N2 C3 114.0(2) . .
C11 N12 C13 113.9(2) . .
O26 C24 O25 121.6(3) . .
O26 C24 C23 121.1(3) . .
O25 C24 C23 117.4(2) . .
N2 C1 S9 112.57(18) . .
N10 C1 S9 125.03(19) . .
N10 C1 N2 122.4(2) . .
O33 C31 O32 124.0(2) . .
O33 C31 C30 118.3(2) . .
O32 C31 C30 117.6(2) . .
N12 C11 S19 113.02(19) . .
N20 C11 S19 122.6(2) . .
N20 C11 N12 124.3(2) . .
C3 C8 S9 110.42(18) . .
C7 C8 S9 128.4(2) . .
C7 C8 C3 121.1(2) . .
N2 C3 C4 126.2(2) . .
C8 C3 N2 112.8(2) . .
C8 C3 C4 121.0(2) . .
C29 C30 C31 118.4(2) . .
O21 C22 O27 124.1(2) . .
O21 C22 C23 116.8(2) . .
O27 C22 C23 119.1(2) . .
O28 C29 O34 121.2(2) . .
O28 C29 C30 121.9(2) . .
O34 C29 C30 116.9(2) . .
C18 C13 N12 112.5(2) . .
C14 C13 N12 126.5(2) . .
C14 C13 C18 121.1(2) . .
C24 C23 C22 119.3(2) . .
C5 C4 C3 117.4(2) . .
C8 C7 C6 117.7(2) . .
C13 C18 S19 110.59(19) . .
C17 C18 S19 129.2(2) . .
C17 C18 C13 120.2(3) . .
C16 C17 C18 118.3(3) . .
C4 C5 C6 122.1(2) . .
C5 C6 C7 120.7(2) . .
C15 C14 C13 118.1(3) . .
C14 C15 C16 120.9(3) . .
C17 C16 C15 121.4(3) . .

loop_
_geom_bond_atom_site_label_1
_geom_bond_atom_site_label_2
_geom_bond_distance
_geom_bond_site_symmetry_2
S9 C1 1.731(2) .
S9 C8 1.760(2) .
S19 C11 1.736(3) .
S19 C18 1.755(3) .
O26 C24 1.195(3) .
O33 C31 1.242(3) .
O21 C22 1.248(3) .
O27 C22 1.254(3) .
O32 C31 1.269(3) .
O28 C29 1.206(3) .
O34 C29 1.315(3) .
O25 C24 1.308(3) .
N2 C1 1.344(3) .
N2 C3 1.390(3) .
N12 C11 1.330(3) .
N12 C13 1.396(3) .
N10 C1 1.313(3) .
N20 C11 1.308(3) .
C24 C23 1.511(3) .
C31 C30 1.521(3) .
C8 C3 1.388(3) .
C8 C7 1.387(3) .
C3 C4 1.392(3) .
C30 C29 1.514(3) .
C22 C23 1.528(3) .
C13 C18 1.391(3) .
C13 C14 1.383(3) .
C4 C5 1.378(4) .
C7 C6 1.389(3) .
C18 C17 1.389(3) .
C17 C16 1.371(4) .
C5 C6 1.380(4) .
C14 C15 1.378(4) .
C15 C16 1.384(4) .
